data_4025643
loop_
_publ_author_name
'Ming-Chang P. Yeh'
'Ming-Nan Lin'
'Wei-Jong Chang'
'Jia-Lun Liou'
'Ya-Fon Shih'

_publ_section_title
;
 Synthesis of cis-3-Acyl-4-alkenylpyrrolidines via Gold(I)-Catalyzed
 Cycloisomerization Reaction of
 (Z)-8-Aryl-5-tosyl-5-azaoct-2-en-7-yn-1-ols
;
_journal_name_full 'Journal of Organic Chemistry'
_journal_page_first 6031
_journal_page_last 6034
_journal_paper_doi 10.1021/jo101148e
_journal_volume 75
_journal_year 2010
_chemical_formula_moiety 'C21 H20 O1'
_chemical_formula_sum 'C21 H20 O'
_chemical_formula_weight 288.37
_chemical_name_systematic
;
?
;
_space_group_IT_number 19
_symmetry_cell_setting orthorhombic
_symmetry_space_group_name_Hall 'P 2ac 2ab'
_symmetry_space_group_name_H-M 'P 21 21 21'
_atom_sites_solution_hydrogens geom
_atom_sites_solution_primary direct
_atom_sites_solution_secondary difmap
_audit_creation_method SHELXL-97
_cell_angle_alpha 90.00
_cell_angle_beta 90.00
_cell_angle_gamma 90.00
_cell_formula_units_Z 4
_cell_length_a 5.5989(2)
_cell_length_b 8.4736(3)
_cell_length_c 34.6488(13)
_cell_measurement_reflns_used 0
_cell_measurement_temperature 296(2)
_cell_measurement_theta_max 0
_cell_measurement_theta_min 0
_cell_volume 1643.84(10)
_computing_molecular_graphics 'Ortep-3 for Windows (Farrugia, 1997)'
_computing_publication_material 'WinGX publication routines (Farrugia, 1999)'
_computing_structure_refinement 'SHELXL-97 (Sheldrick, 1997)'
_computing_structure_solution 'SHELXS-86 (Sheldrick, 1986)'
_diffrn_ambient_temperature 296(2)
_diffrn_measured_fraction_theta_full 0.998
_diffrn_measured_fraction_theta_max 0.998
_diffrn_radiation_monochromator graphite
_diffrn_radiation_source 'fine-focus sealed tube'
_diffrn_radiation_type MoK\a
_diffrn_radiation_wavelength 0.71073
_diffrn_reflns_av_R_equivalents 0.0494
_diffrn_reflns_av_sigmaI/netI 0.0932
_diffrn_reflns_limit_h_max 6
_diffrn_reflns_limit_h_min -4
_diffrn_reflns_limit_k_max 10
_diffrn_reflns_limit_k_min -7
_diffrn_reflns_limit_l_max 41
_diffrn_reflns_limit_l_min -40
_diffrn_reflns_number 10789
_diffrn_reflns_theta_full 25.03
_diffrn_reflns_theta_max 25.03
_diffrn_reflns_theta_min 2.35
_exptl_absorpt_coefficient_mu 0.070
_exptl_absorpt_correction_T_max 0.9986
_exptl_absorpt_correction_T_min 0.9835
_exptl_absorpt_correction_type multi-scan
_exptl_crystal_colour colorless
_exptl_crystal_density_diffrn 1.165
_exptl_crystal_density_method 'not measured'
_exptl_crystal_description prism
_exptl_crystal_F_000 616
_exptl_crystal_size_max 0.24
_exptl_crystal_size_mid 0.16
_exptl_crystal_size_min 0.02
_refine_diff_density_max 0.149
_refine_diff_density_min -0.163
_refine_diff_density_rms 0.034
_refine_ls_abs_structure_details 'Flack H D (1983), Acta Cryst. A39, 876-881'
_refine_ls_abs_structure_Flack 7(5)
_refine_ls_extinction_method none
_refine_ls_goodness_of_fit_ref 0.909
_refine_ls_hydrogen_treatment fixed
_refine_ls_matrix_type full
_refine_ls_number_parameters 198
_refine_ls_number_reflns 2748
_refine_ls_number_restraints 1
_refine_ls_restrained_S_all 0.908
_refine_ls_R_factor_all 0.1649
_refine_ls_R_factor_gt 0.0558
_refine_ls_shift/su_max 0.035
_refine_ls_shift/su_mean 0.004
_refine_ls_structure_factor_coef Fsqd
_refine_ls_weighting_details 'calc w=1/[\s^2^(Fo^2^)+(0.1146P)^2^+0.0000P] where P=(Fo^2^+2Fc^2^)/3'
_refine_ls_weighting_scheme calc
_refine_ls_wR_factor_gt 0.1463
_refine_ls_wR_factor_ref 0.2008
_reflns_number_gt 1271
_reflns_number_total 2748
_reflns_threshold_expression >2sigma(I)
_cod_data_source_file jo101148e_si_003_7.cif
_cod_data_source_block a8860
_cod_database_code 4025643

loop_
_symmetry_equiv_pos_as_xyz
'x, y, z'
'-x+1/2, -y, z+1/2'
'-x, y+1/2, -z+1/2'
'x+1/2, -y+1/2, -z'

loop_
_atom_site_label
_atom_site_type_symbol
_atom_site_fract_x
_atom_site_fract_y
_atom_site_fract_z
_atom_site_U_iso_or_equiv
_atom_site_adp_type
_atom_site_occupancy
_atom_site_symmetry_multiplicity
_atom_site_calc_flag
_atom_site_refinement_flags
_atom_site_disorder_assembly
_atom_site_disorder_group
C1 C 0.5047(11) 1.0188(6) 0.13056(16) 0.0841(15) Uani 1 1 d . . .
C2 C 0.4567(8) 1.0268(4) 0.08834(13) 0.0620(12) Uani 1 1 d . . .
C3 C 0.6187(7) 0.9556(4) 0.06315(15) 0.0632(12) Uani 1 1 d . . .
H3 H 0.7538 0.9050 0.0727 0.076 Uiso 1 1 calc R . .
C4 C 0.5767(7) 0.9610(4) 0.02427(14) 0.0553(11) Uani 1 1 d . . .
C5 C 0.3768(6) 1.0403(4) 0.00953(14) 0.0528(10) Uani 1 1 d . . .
C6 C 0.2169(7) 1.1124(4) 0.03479(13) 0.0582(12) Uani 1 1 d . . .
H6 H 0.0846 1.1664 0.0253 0.070 Uiso 1 1 calc R . .
C7 C 0.2569(8) 1.1029(4) 0.07346(14) 0.0633(12) Uani 1 1 d . . .
H7 H 0.1478 1.1484 0.0904 0.076 Uiso 1 1 calc R . .
C8 C 0.7138(7) 0.8857(4) -0.00870(13) 0.0655(12) Uani 1 1 d . . .
H8A H 0.8748 0.9274 -0.0104 0.079 Uiso 1 1 calc R . .
H8B H 0.7212 0.7720 -0.0058 0.079 Uiso 1 1 calc R . .
C9 C 0.5684(8) 0.9316(4) -0.04314(15) 0.0604(12) Uani 1 1 d . . .
C10 C 0.3759(7) 1.0243(4) -0.03226(14) 0.0520(11) Uani 1 1 d . . .
C11 C 0.2182(9) 1.0819(5) -0.05962(15) 0.0725(13) Uani 1 1 d . . .
H11 H 0.0900 1.1451 -0.0524 0.087 Uiso 1 1 calc R . .
C12 C 0.2552(10) 1.0436(6) -0.09787(16) 0.0888(15) Uani 1 1 d . . .
H12 H 0.1493 1.0800 -0.1165 0.107 Uiso 1 1 calc R . .
C13 C 0.4492(12) 0.9511(6) -0.10883(16) 0.0933(16) Uani 1 1 d . . .
H13 H 0.4734 0.9270 -0.1347 0.112 Uiso 1 1 calc R . .
C14 C 0.6046(10) 0.8956(5) -0.08141(17) 0.0802(14) Uani 1 1 d . . .
H14 H 0.7341 0.8337 -0.0887 0.096 Uiso 1 1 calc R . .
C15 C 0.3080(10) 1.0467(6) 0.15871(15) 0.0912(15) Uani 1 1 d . B .
H15 H 0.1556 1.0173 0.1468 0.109 Uiso 1 1 calc R . .
C16 C 0.3281(12) 0.9682(6) 0.19697(18) 0.1081(19) Uani 1 1 d . . .
H16 H 0.4929 0.9726 0.2065 0.130 Uiso 1 1 calc R A 1
C17 C 0.238(2) 0.7998(12) 0.1964(3) 0.103(4) Uiso 0.60 1 d PD B 1
H17 H 0.0746 0.7870 0.1931 0.124 Uiso 0.60 1 calc PR B 1
C18 C 0.349(3) 0.6841(19) 0.1995(4) 0.165(6) Uiso 0.60 1 d PD B 1
H18A H 0.5140 0.6894 0.2029 0.197 Uiso 0.60 1 calc PR B 1
H18B H 0.2734 0.5866 0.1987 0.197 Uiso 0.60 1 calc PR B 1
C17A C 0.319(6) 0.789(3) 0.1853(8) 0.194(14) Uiso 0.40 1 d PD B 2
H17A H 0.1759 0.7519 0.1750 0.233 Uiso 0.40 1 calc PR B 2
C18A C 0.474(5) 0.697(3) 0.1881(7) 0.181(10) Uiso 0.40 1 d PD B 2
H18C H 0.6203 0.7277 0.1982 0.217 Uiso 0.40 1 calc PR B 2
H18D H 0.4500 0.5930 0.1803 0.217 Uiso 0.40 1 calc PR B 2
C19 C 0.1638(13) 1.0521(9) 0.22387(19) 0.139(2) Uani 1 1 d . B .
H19A H 0.2150 1.0407 0.2505 0.166 Uiso 1 1 calc R . .
H19B H 0.0012 1.0140 0.2214 0.166 Uiso 1 1 calc R . .
C20 C 0.1862(19) 1.2252(8) 0.2101(2) 0.185(4) Uani 1 1 d . . .
H20A H 0.0295 1.2738 0.2088 0.222 Uiso 1 1 calc R B .
H20B H 0.2837 1.2851 0.2280 0.222 Uiso 1 1 calc R . .
C21 C 0.2943(16) 1.2251(6) 0.17265(18) 0.143(3) Uani 1 1 d . B .
H21A H 0.4532 1.2705 0.1739 0.171 Uiso 1 1 calc R . .
H21B H 0.1993 1.2870 0.1548 0.171 Uiso 1 1 calc R . .
O1 O 0.7075(7) 0.9918(5) 0.14212(11) 0.1306(17) Uani 1 1 d . . .

loop_
_atom_site_aniso_label
_atom_site_aniso_U_11
_atom_site_aniso_U_22
_atom_site_aniso_U_33
_atom_site_aniso_U_23
_atom_site_aniso_U_13
_atom_site_aniso_U_12
C1 0.062(3) 0.106(4) 0.085(4) 0.003(3) -0.004(3) -0.007(3)
C2 0.050(3) 0.063(2) 0.073(3) 0.001(2) -0.005(3) -0.011(2)
C3 0.041(2) 0.064(2) 0.084(4) 0.005(2) -0.002(3) -0.002(2)
C4 0.037(2) 0.051(2) 0.077(4) 0.002(2) 0.003(2) -0.002(2)
C5 0.042(2) 0.0391(19) 0.077(3) 0.001(2) -0.003(3) -0.007(2)
C6 0.050(3) 0.048(2) 0.077(3) -0.002(2) 0.000(3) 0.005(2)
C7 0.049(3) 0.060(2) 0.080(4) -0.010(2) -0.002(3) 0.000(2)
C8 0.046(2) 0.058(2) 0.092(3) 0.001(2) 0.009(3) 0.0011(19)
C9 0.052(3) 0.050(2) 0.080(4) 0.001(2) 0.006(3) -0.004(2)
C10 0.047(3) 0.0388(19) 0.070(3) 0.001(2) 0.000(3) 0.000(2)
C11 0.066(3) 0.066(2) 0.086(4) 0.010(2) 0.005(3) 0.011(2)
C12 0.088(4) 0.101(3) 0.077(4) 0.009(3) -0.009(3) 0.007(3)
C13 0.097(4) 0.105(4) 0.078(4) -0.010(3) 0.016(4) -0.001(4)
C14 0.068(4) 0.078(3) 0.095(4) -0.009(3) 0.014(3) 0.009(3)
C15 0.073(4) 0.128(4) 0.073(4) 0.007(3) -0.003(3) -0.015(3)
C16 0.104(5) 0.120(4) 0.101(5) 0.011(4) -0.011(4) -0.005(4)
C19 0.149(7) 0.168(6) 0.098(5) -0.016(5) 0.020(4) -0.032(6)
C20 0.280(11) 0.145(6) 0.130(6) -0.015(5) 0.070(7) -0.003(7)
C21 0.180(7) 0.107(4) 0.141(6) -0.001(4) 0.039(6) 0.024(5)
O1 0.067(3) 0.227(5) 0.098(3) 0.007(3) -0.011(2) 0.012(3)

loop_
_atom_type_symbol
_atom_type_description
_atom_type_scat_dispersion_real
_atom_type_scat_dispersion_imag
_atom_type_scat_source
C C 0.0033 0.0016 'International Tables Vol C Tables 4.2.6.8 and 6.1.1.4'
H H 0.0000 0.0000 'International Tables Vol C Tables 4.2.6.8 and 6.1.1.4'
O O 0.0106 0.0060 'International Tables Vol C Tables 4.2.6.8 and 6.1.1.4'

loop_
_geom_angle_atom_site_label_1
_geom_angle_atom_site_label_2
_geom_angle_atom_site_label_3
_geom_angle
_geom_angle_site_symmetry_1
_geom_angle_site_symmetry_3
_geom_angle_publ_flag
O1 C1 C2 119.8(5) . . ?
O1 C1 C15 120.0(5) . . ?
C2 C1 C15 120.2(5) . . ?
C3 C2 C7 119.4(4) . . ?
C3 C2 C1 118.5(4) . . ?
C7 C2 C1 122.0(5) . . ?
C4 C3 C2 119.3(4) . . ?
C4 C3 H3 120.4 . . ?
C2 C3 H3 120.4 . . ?
C3 C4 C5 120.8(4) . . ?
C3 C4 C8 129.8(4) . . ?
C5 C4 C8 109.3(4) . . ?
C6 C5 C4 119.6(4) . . ?
C6 C5 C10 131.6(4) . . ?
C4 C5 C10 108.7(4) . . ?
C7 C6 C5 119.1(4) . . ?
C7 C6 H6 120.4 . . ?
C5 C6 H6 120.4 . . ?
C6 C7 C2 121.7(4) . . ?
C6 C7 H7 119.2 . . ?
C2 C7 H7 119.2 . . ?
C9 C8 C4 102.5(3) . . ?
C9 C8 H8A 111.3 . . ?
C4 C8 H8A 111.3 . . ?
C9 C8 H8B 111.3 . . ?
C4 C8 H8B 111.3 . . ?
H8A C8 H8B 109.2 . . ?
C10 C9 C14 120.2(4) . . ?
C10 C9 C8 110.7(4) . . ?
C14 C9 C8 129.1(4) . . ?
C9 C10 C11 120.6(4) . . ?
C9 C10 C5 108.7(4) . . ?
C11 C10 C5 130.7(4) . . ?
C12 C11 C10 118.6(4) . . ?
C12 C11 H11 120.7 . . ?
C10 C11 H11 120.7 . . ?
C11 C12 C13 120.7(5) . . ?
C11 C12 H12 119.6 . . ?
C13 C12 H12 119.6 . . ?
C14 C13 C12 119.9(5) . . ?
C14 C13 H13 120.0 . . ?
C12 C13 H13 120.0 . . ?
C13 C14 C9 119.9(5) . . ?
C13 C14 H14 120.1 . . ?
C9 C14 H14 120.1 . . ?
C16 C15 C1 117.2(5) . . ?
C16 C15 C21 99.1(4) . . ?
C1 C15 C21 112.7(5) . . ?
C16 C15 H15 109.1 . . ?
C1 C15 H15 109.1 . . ?
C21 C15 H15 109.1 . . ?
C15 C16 C19 107.3(5) . . ?
C15 C16 C17 112.6(6) . . ?
C19 C16 C17 104.7(7) . . ?
C15 C16 C17A 101.5(11) . . ?
C19 C16 C17A 127.0(14) . . ?
C17 C16 C17A 22.3(14) . . ?
C15 C16 H16 110.7 . . ?
C19 C16 H16 110.7 . . ?
C17 C16 H16 110.7 . . ?
C17A C16 H16 98.8 . . ?
C18 C17 C16 127.9(13) . . ?
C18 C17 H17 116.1 . . ?
C16 C17 H17 116.0 . . ?
C17 C18 H18A 120.0 . . ?
C17 C18 H18B 120.0 . . ?
H18A C18 H18B 120.0 . . ?
C18A C17A C16 127(3) . . ?
C18A C17A H17A 116.7 . . ?
C16 C17A H17A 116.7 . . ?
C17A C18A H18C 120.0 . . ?
C17A C18A H18D 120.0 . . ?
H18C C18A H18D 120.0 . . ?
C16 C19 C20 102.1(5) . . ?
C16 C19 H19A 111.4 . . ?
C20 C19 H19A 111.4 . . ?
C16 C19 H19B 111.4 . . ?
C20 C19 H19B 111.4 . . ?
H19A C19 H19B 109.2 . . ?
C21 C20 C19 108.3(6) . . ?
C21 C20 H20A 110.0 . . ?
C19 C20 H20A 110.0 . . ?
C21 C20 H20B 110.0 . . ?
C19 C20 H20B 110.0 . . ?
H20A C20 H20B 108.4 . . ?
C20 C21 C15 107.2(5) . . ?
C20 C21 H21A 110.3 . . ?
C15 C21 H21A 110.3 . . ?
C20 C21 H21B 110.3 . . ?
C15 C21 H21B 110.3 . . ?
H21A C21 H21B 108.5 . . ?

loop_
_geom_bond_atom_site_label_1
_geom_bond_atom_site_label_2
_geom_bond_distance
_geom_bond_site_symmetry_2
_geom_bond_publ_flag
C1 O1 1.226(6) . ?
C1 C2 1.489(6) . ?
C1 C15 1.490(7) . ?
C2 C3 1.396(6) . ?
C2 C7 1.390(6) . ?
C3 C4 1.368(5) . ?
C3 H3 0.9300 . ?
C4 C5 1.401(5) . ?
C4 C8 1.517(5) . ?
C5 C6 1.393(5) . ?
C5 C10 1.454(5) . ?
C6 C7 1.361(5) . ?
C6 H6 0.9300 . ?
C7 H7 0.9300 . ?
C8 C9 1.496(6) . ?
C8 H8A 0.9700 . ?
C8 H8B 0.9700 . ?
C9 C10 1.386(5) . ?
C9 C14 1.376(6) . ?
C10 C11 1.384(6) . ?
C11 C12 1.380(6) . ?
C11 H11 0.9300 . ?
C12 C13 1.393(7) . ?
C12 H12 0.9300 . ?
C13 C14 1.371(7) . ?
C13 H13 0.9300 . ?
C14 H14 0.9300 . ?
C15 C16 1.487(7) . ?
C15 C21 1.590(7) . ?
C15 H15 0.9800 . ?
C16 C19 1.490(7) . ?
C16 C17 1.513(12) . ?
C16 C17A 1.58(3) . ?
C16 H16 0.9800 . ?
C17 C18 1.166(15) . ?
C17 H17 0.9300 . ?
C18 H18A 0.9300 . ?
C18 H18B 0.9300 . ?
C17A C18A 1.167(16) . ?
C17A H17A 0.9300 . ?
C18A H18C 0.9300 . ?
C18A H18D 0.9300 . ?
C19 C20 1.548(8) . ?
C19 H19A 0.9700 . ?
C19 H19B 0.9700 . ?
C20 C21 1.431(8) . ?
C20 H20A 0.9700 . ?
C20 H20B 0.9700 . ?
C21 H21A 0.9700 . ?
C21 H21B 0.9700 . ?
